data_1553311
loop_
_publ_author_name
'Maurent, Kelly'
'Vanucci-Bacqu\'e, Corinne'
'Saffon-Merceron, Nathalie'
'Baltas, Michel'
'Bedos-Belval, Florence'

_publ_section_title
;
 Total Synthesis of Tedarene A.
;
_journal_issue 5
_journal_name_full 'Journal of natural products'
_journal_page_first 1623
_journal_page_last 1630
_journal_paper_doi 10.1021/acs.jnatprod.7b00199
_journal_volume 80
_journal_year 2017
_chemical_compound_source 'synthesis as described'
_chemical_formula_moiety 'C19 H18 O2'
_chemical_formula_sum 'C19 H18 O2'
_chemical_formula_weight 278.33
_space_group_IT_number 2
_space_group_name_Hall '-P 1'
_space_group_name_H-M_alt 'P -1'
_symmetry_cell_setting triclinic
_symmetry_Int_Tables_number 2
_symmetry_space_group_name_Hall '-P 1'
_symmetry_space_group_name_H-M 'P -1'
_atom_sites_solution_hydrogens mixed
_cell_angle_alpha 88.098(5)
_cell_angle_beta 79.234(5)
_cell_angle_gamma 79.122(5)
_cell_formula_units_Z 4
_cell_length_a 9.7921(16)
_cell_length_b 11.4670(18)
_cell_length_c 13.899(2)
_cell_measurement_reflns_used 5421
_cell_measurement_temperature 296(2)
_cell_measurement_theta_max 24.24
_cell_measurement_theta_min 2.98
_cell_volume 1505.6(4)
_computing_cell_refinement 'APEX2 and SAINT'
_computing_data_collection APEX2
_computing_data_reduction SAINT
_computing_molecular_graphics 'Ortep-3 for Windows (Farrugia, 1997)'
_computing_publication_material 'WinGX publication routines (Farrugia, 1999)'
_computing_structure_refinement 'SHELXL-97 (Sheldrick, 2008)'
_computing_structure_solution 'SHELXT (Sheldrick 2015)'
_diffrn_ambient_temperature 296(2)
_diffrn_measured_fraction_theta_full 0.988
_diffrn_measured_fraction_theta_max 0.988
_diffrn_measurement_device_type 'Bruker D8 VENTURE'
_diffrn_measurement_method 'phi and omega scans'
_diffrn_radiation_monochromator triumph
_diffrn_radiation_probe x-ray
_diffrn_radiation_source 'fine focus sealed tube'
_diffrn_radiation_type MoK\a
_diffrn_radiation_wavelength 0.71073
_diffrn_reflns_av_R_equivalents 0.0499
_diffrn_reflns_av_unetI/netI 0.0794
_diffrn_reflns_Laue_measured_fraction_full 0.988
_diffrn_reflns_Laue_measured_fraction_max 0.988
_diffrn_reflns_limit_h_max 11
_diffrn_reflns_limit_h_min -11
_diffrn_reflns_limit_k_max 13
_diffrn_reflns_limit_k_min -13
_diffrn_reflns_limit_l_max 16
_diffrn_reflns_limit_l_min -16
_diffrn_reflns_number 24988
_diffrn_reflns_point_group_measured_fraction_full 0.988
_diffrn_reflns_point_group_measured_fraction_max 0.988
_diffrn_reflns_theta_full 25.027
_diffrn_reflns_theta_max 25.027
_diffrn_reflns_theta_min 2.984
_diffrn_standards_decay_% 0
_diffrn_standards_interval_count 0
_diffrn_standards_interval_time 0
_diffrn_standards_number 0
_exptl_absorpt_coefficient_mu 0.078
_exptl_absorpt_correction_T_max 0.7457
_exptl_absorpt_correction_T_min 0.7023
_exptl_absorpt_correction_type multi-scan
_exptl_absorpt_process_details 'SADABS (Bruker-AXS)'
_exptl_crystal_colour colourless
_exptl_crystal_density_diffrn 1.228
_exptl_crystal_density_method 'not measured'
_exptl_crystal_description block
_exptl_crystal_F_000 592
_exptl_crystal_size_max 0.2
_exptl_crystal_size_mid 0.18
_exptl_crystal_size_min 0.12
_refine_diff_density_max 0.191
_refine_diff_density_min -0.202
_refine_diff_density_rms 0.043
_refine_ls_extinction_method none
_refine_ls_goodness_of_fit_ref 1.047
_refine_ls_hydrogen_treatment mixed
_refine_ls_matrix_type full
_refine_ls_number_parameters 444
_refine_ls_number_reflns 21644
_refine_ls_number_restraints 165
_refine_ls_restrained_S_all 1.049
_refine_ls_R_factor_all 0.1358
_refine_ls_R_factor_gt 0.0664
_refine_ls_shift/su_max 0.002
_refine_ls_shift/su_mean 0
_refine_ls_structure_factor_coef Fsqd
_refine_ls_weighting_details 'w=1/[\s^2^(Fo^2^)+(0.0427P)^2^+0.6257P] where P=(Fo^2^+2Fc^2^)/3'
_refine_ls_weighting_scheme calc
_refine_ls_wR_factor_gt 0.1263
_refine_ls_wR_factor_ref 0.1571
_reflns_Friedel_coverage 0
_reflns_number_gt 12155
_reflns_number_total 21644
_reflns_threshold_expression 'I > 2\s(I)'
_cod_data_source_file np7b00199_si_002.cif
_cod_data_source_block KM6
_cod_database_code 1553311

loop_
_symmetry_equiv_pos_as_xyz
'x, y, z'
'-x, -y, -z'

loop_
_atom_site_label
_atom_site_type_symbol
_atom_site_fract_x
_atom_site_fract_y
_atom_site_fract_z
_atom_site_U_iso_or_equiv
_atom_site_adp_type
_atom_site_occupancy
_atom_site_site_symmetry_order
_atom_site_calc_flag
_atom_site_refinement_flags_posn
_atom_site_refinement_flags_adp
_atom_site_refinement_flags_occupancy
_atom_site_disorder_assembly
_atom_site_disorder_group
C1 C 0.2067(5) 0.6780(4) 0.5067(3) 0.0511(12) Uani 1 1 d . . . . .
C2 C 0.1719(5) 0.7972(5) 0.5260(3) 0.0621(13) Uani 1 1 d . . . . .
C3 C 0.1298(6) 0.8349(5) 0.6221(4) 0.0797(17) Uani 1 1 d . . . . .
H3 H 0.1049 0.9157 0.6363 0.096 Uiso 1 1 calc R U . . .
C4 C 0.1247(5) 0.7527(5) 0.6972(3) 0.0669(15) Uani 1 1 d . . . . .
H4 H 0.0959 0.7791 0.7616 0.08 Uiso 1 1 calc R U . . .
C6 C 0.2041(4) 0.5961(4) 0.5820(3) 0.0515(12) Uani 1 1 d . . . . .
H6 H 0.2313 0.5155 0.5677 0.062 Uiso 1 1 calc R U . . .
C5 C 0.1613(4) 0.6332(5) 0.6788(3) 0.0535(13) Uani 1 1 d D . . . .
C13 C 0.3466(7) 0.1468(5) 0.4268(4) 0.0888(18) Uani 1 1 d D . . . .
H13A H 0.4445 0.1102 0.4036 0.107 Uiso 1 1 calc R U . A 1
H13B H 0.2873 0.1088 0.3941 0.107 Uiso 1 1 calc R U . A 1
C7 C 0.1494(10) 0.5393(8) 0.7599(7) 0.063(3) Uani 0.790(5) 1 d D U P B 1
H7A H 0.1477 0.5752 0.8224 0.076 Uiso 0.790(5) 1 calc R U P B 1
H7B H 0.0613 0.5109 0.7635 0.076 Uiso 0.790(5) 1 calc R U P B 1
C8 C 0.2723(7) 0.4355(7) 0.7405(4) 0.0646(18) Uani 0.790(5) 1 d D U P B 1
H8 H 0.3524 0.4394 0.7663 0.077 Uiso 0.790(5) 1 calc R U P B 1
C9 C 0.2740(9) 0.3380(8) 0.6885(5) 0.074(2) Uani 0.790(5) 1 d D U P B 1
H9 H 0.1898 0.329 0.6705 0.089 Uiso 0.790(5) 1 calc R U P B 1
C10 C 0.3907(10) 0.2507(8) 0.6603(5) 0.093(2) Uani 0.790(5) 1 d D U P B 1
H10 H 0.4683 0.2537 0.6892 0.112 Uiso 0.790(5) 1 calc R U P B 1
C11 C 0.4073(10) 0.1625(7) 0.5968(5) 0.100(2) Uani 0.790(5) 1 d D U P B 1
H11 H 0.496 0.1135 0.587 0.12 Uiso 0.790(5) 1 calc R U P B 1
C12 C 0.3075(19) 0.1300(16) 0.5396(8) 0.095(3) Uani 0.790(5) 1 d D U P B 1
H12A H 0.2147 0.1774 0.5627 0.114 Uiso 0.790(5) 1 calc R U P B 1
H12B H 0.3008 0.0474 0.5526 0.114 Uiso 0.790(5) 1 calc R U P B 1
C7' C 0.189(5) 0.530(3) 0.753(3) 0.072(6) Uani 0.210(5) 1 d D U P B 2
H7'1 H 0.29 0.503 0.7489 0.087 Uiso 0.210(5) 1 calc R U P B 2
H7'2 H 0.1482 0.5573 0.8192 0.087 Uiso 0.210(5) 1 calc R U P B 2
C8' C 0.122(3) 0.431(2) 0.7265(15) 0.079(5) Uani 0.210(5) 1 d D U P B 2
H8' H 0.0244 0.4382 0.746 0.095 Uiso 0.210(5) 1 calc R U P B 2
C9' C 0.194(4) 0.332(3) 0.676(2) 0.083(5) Uani 0.210(5) 1 d D U P B 2
H9' H 0.2918 0.3199 0.6656 0.1 Uiso 0.210(5) 1 calc R U P B 2
C10' C 0.140(3) 0.253(2) 0.6412(17) 0.091(6) Uani 0.210(5) 1 d D U P B 2
H10' H 0.0445 0.2577 0.6679 0.109 Uiso 0.210(5) 1 calc R U P B 2
C11' C 0.186(3) 0.166(2) 0.5771(19) 0.089(6) Uani 0.210(5) 1 d D U P B 2
H11' H 0.1165 0.1362 0.5543 0.107 Uiso 0.210(5) 1 calc R U P B 2
C12' C 0.333(7) 0.110(7) 0.536(2) 0.090(7) Uani 0.210(5) 1 d D U P B 2
H12C H 0.3466 0.0244 0.543 0.108 Uiso 0.210(5) 1 calc R U P B 2
H12D H 0.4001 0.1401 0.5669 0.108 Uiso 0.210(5) 1 calc R U P B 2
C14 C 0.3251(6) 0.2768(5) 0.4040(3) 0.0616(13) Uani 1 1 d . . . . .
C15 C 0.4347(5) 0.3389(5) 0.3955(3) 0.0665(14) Uani 1 1 d . . . . .
H15 H 0.5267 0.2974 0.3925 0.08 Uiso 1 1 calc R U . . .
C16 C 0.4105(5) 0.4612(5) 0.3915(3) 0.0584(13) Uani 1 1 d . . . . .
H16 H 0.4851 0.5019 0.3868 0.07 Uiso 1 1 calc R U . . .
C17 C 0.2756(5) 0.5218(4) 0.3946(2) 0.0500(12) Uani 1 1 d . . . . .
C18 C 0.1662(5) 0.4627(5) 0.3956(3) 0.0583(13) Uani 1 1 d . . . . .
H18 H 0.0757 0.5045 0.3932 0.07 Uiso 1 1 calc R U . . .
C19 C 0.1920(5) 0.3408(5) 0.4003(3) 0.0620(14) Uani 1 1 d . . . . .
H19 H 0.1178 0.3005 0.401 0.074 Uiso 1 1 calc R U . . .
C21 C 0.2147(4) 1.1775(4) 0.1032(3) 0.0470(11) Uani 1 1 d . . . . .
C22 C 0.1876(4) 1.3000(4) 0.0960(3) 0.0532(12) Uani 1 1 d . . . . .
C23 C 0.1349(5) 1.3504(5) 0.0172(3) 0.0637(13) Uani 1 1 d . . . . .
H23 H 0.1154 1.4327 0.0119 0.076 Uiso 1 1 calc R U . . .
C24 C 0.1100(5) 1.2814(5) -0.0548(3) 0.0635(14) Uani 1 1 d . . . . .
H24 H 0.074 1.3179 -0.1079 0.076 Uiso 1 1 calc R U . . .
C25 C 0.1377(4) 1.1591(5) -0.0491(3) 0.0522(12) Uani 1 1 d . . . . .
C26 C 0.1910(4) 1.1081(4) 0.0312(3) 0.0474(11) Uani 1 1 d . . . . .
H26 H 0.2111 1.0259 0.0365 0.057 Uiso 1 1 calc R U . . .
C27 C 0.1132(5) 1.0771(5) -0.1255(3) 0.0653(15) Uani 1 1 d . . . . .
H27A H 0.0286 1.0452 -0.0999 0.078 Uiso 1 1 calc R U . . .
H27B H 0.0969 1.123 -0.1835 0.078 Uiso 1 1 calc R U . . .
C28 C 0.2333(6) 0.9772(6) -0.1535(3) 0.0650(15) Uani 1 1 d . . . . .
H28 H 0.3046 0.9886 -0.2054 0.078 Uiso 1 1 calc R U . . .
C29 C 0.2454(5) 0.8707(6) -0.1081(4) 0.0679(15) Uani 1 1 d . . . . .
H29 H 0.1692 0.855 -0.062 0.081 Uiso 1 1 calc R U . . .
C30 C 0.3705(6) 0.7809(6) -0.1278(4) 0.0775(17) Uani 1 1 d . . . . .
H30 H 0.4377 0.7926 -0.1823 0.093 Uiso 1 1 calc R U . . .
C31 C 0.4013(6) 0.6810(5) -0.0757(4) 0.0814(17) Uani 1 1 d . . . . .
H31 H 0.4884 0.633 -0.0987 0.098 Uiso 1 1 calc R U . . .
C32 C 0.3166(6) 0.6365(5) 0.0129(4) 0.0828(17) Uani 1 1 d . . . . .
H32A H 0.3084 0.5554 0.0013 0.099 Uiso 1 1 calc R U . . .
H32B H 0.222 0.6842 0.024 0.099 Uiso 1 1 calc R U . . .
C33 C 0.3813(6) 0.6400(4) 0.1060(4) 0.0778(15) Uani 1 1 d . . . . .
H33A H 0.3356 0.593 0.1571 0.093 Uiso 1 1 calc R U . . .
H33B H 0.4813 0.6054 0.0916 0.093 Uiso 1 1 calc R U . . .
C34 C 0.3630(5) 0.7650(4) 0.1415(3) 0.0559(12) Uani 1 1 d . . . . .
C35 C 0.4637(5) 0.8344(4) 0.1085(3) 0.0589(12) Uani 1 1 d . . . . .
H35 H 0.551 0.7991 0.0729 0.071 Uiso 1 1 calc R U . . .
C36 C 0.4373(5) 0.9535(4) 0.1274(3) 0.0519(12) Uani 1 1 d . . . . .
H36 H 0.5061 0.9988 0.1047 0.062 Uiso 1 1 calc R U . . .
C37 C 0.3082(5) 1.0061(4) 0.1801(3) 0.0466(11) Uani 1 1 d . . . . .
C38 C 0.2094(5) 0.9386(4) 0.2206(3) 0.0561(12) Uani 1 1 d . . . . .
H38 H 0.1253 0.9732 0.2606 0.067 Uiso 1 1 calc R U . . .
C39 C 0.2382(5) 0.8185(5) 0.2004(3) 0.0592(13) Uani 1 1 d . . . . .
H39 H 0.172 0.7723 0.2271 0.071 Uiso 1 1 calc R U . . .
O1 O 0.1765(5) 0.8799(4) 0.4521(3) 0.0971(13) Uani 1 1 d D . . . .
O2 O 0.2466(4) 0.6452(3) 0.40766(18) 0.0633(9) Uani 1 1 d . . . . .
O3 O 0.2145(4) 1.3715(3) 0.1646(3) 0.0767(10) Uani 1 1 d D . . . .
O4 O 0.2706(3) 1.1298(3) 0.18441(19) 0.0593(9) Uani 1 1 d . . . . .
H1 H 0.198(6) 0.845(5) 0.401(3) 0.12(3) Uiso 1 1 d D . . . .
H3A H 0.232(5) 1.325(4) 0.210(3) 0.073(18) Uiso 1 1 d D . . . .

loop_
_atom_site_aniso_label
_atom_site_aniso_U_11
_atom_site_aniso_U_22
_atom_site_aniso_U_33
_atom_site_aniso_U_23
_atom_site_aniso_U_13
_atom_site_aniso_U_12
C1 0.057(3) 0.054(3) 0.043(2) -0.008(2) -0.008(2) -0.012(3)
C2 0.072(3) 0.049(4) 0.063(3) -0.005(3) -0.005(2) -0.013(3)
C3 0.099(4) 0.057(4) 0.082(4) -0.022(3) 0.006(3) -0.028(4)
C4 0.067(3) 0.079(4) 0.057(3) -0.026(3) -0.003(2) -0.024(3)
C6 0.062(3) 0.052(3) 0.040(2) -0.007(2) -0.006(2) -0.010(3)
C5 0.051(3) 0.073(4) 0.039(2) -0.012(2) -0.007(2) -0.017(3)
C13 0.108(5) 0.055(4) 0.101(4) -0.010(3) -0.019(3) -0.007(4)
C7 0.056(6) 0.100(5) 0.032(4) -0.001(3) 0.001(4) -0.020(4)
C8 0.067(4) 0.090(5) 0.036(3) 0.020(3) -0.006(3) -0.020(4)
C9 0.074(5) 0.088(5) 0.055(4) 0.026(3) 0.001(4) -0.016(4)
C10 0.118(6) 0.084(6) 0.077(5) 0.029(4) -0.022(4) -0.015(5)
C11 0.134(6) 0.068(5) 0.099(5) 0.018(4) -0.027(5) -0.017(5)
C12 0.124(10) 0.046(8) 0.114(6) 0.010(5) -0.027(6) -0.014(6)
C7' 0.070(13) 0.105(11) 0.041(10) 0.014(10) -0.003(10) -0.023(10)
C8' 0.084(9) 0.097(9) 0.051(8) 0.026(7) -0.004(8) -0.016(8)
C9' 0.093(10) 0.092(9) 0.055(8) 0.029(7) -0.001(9) -0.012(9)
C10' 0.102(11) 0.087(11) 0.073(10) 0.035(8) -0.001(10) -0.011(10)
C11' 0.108(12) 0.061(11) 0.099(11) 0.030(9) -0.018(11) -0.021(11)
C12' 0.115(13) 0.058(13) 0.102(11) 0.007(10) -0.028(11) -0.020(11)
C14 0.073(4) 0.050(4) 0.060(3) -0.012(2) -0.011(2) -0.007(3)
C15 0.056(3) 0.074(4) 0.065(3) -0.010(3) -0.003(2) -0.005(3)
C16 0.056(3) 0.063(4) 0.055(3) -0.005(2) -0.001(2) -0.017(3)
C17 0.067(3) 0.052(3) 0.030(2) -0.0020(19) -0.005(2) -0.011(3)
C18 0.060(3) 0.066(4) 0.051(2) -0.005(2) -0.018(2) -0.008(3)
C19 0.063(3) 0.062(4) 0.067(3) -0.010(2) -0.018(2) -0.019(3)
C21 0.044(2) 0.045(3) 0.047(2) 0.003(2) -0.005(2) -0.002(2)
C22 0.048(3) 0.047(3) 0.057(3) 0.000(2) 0.005(2) -0.006(3)
C23 0.054(3) 0.047(3) 0.079(3) 0.014(3) 0.006(3) -0.003(3)
C24 0.047(3) 0.075(4) 0.065(3) 0.029(3) -0.009(2) -0.008(3)
C25 0.038(2) 0.068(4) 0.053(3) 0.015(2) -0.012(2) -0.012(3)
C26 0.048(2) 0.043(3) 0.051(2) 0.007(2) -0.010(2) -0.008(2)
C27 0.051(3) 0.098(5) 0.058(3) 0.020(3) -0.027(2) -0.026(3)
C28 0.066(3) 0.090(5) 0.051(3) -0.003(3) -0.027(2) -0.027(4)
C29 0.060(3) 0.086(5) 0.062(3) -0.022(3) -0.014(3) -0.018(4)
C30 0.071(4) 0.091(5) 0.075(4) -0.033(3) -0.005(3) -0.030(4)
C31 0.077(4) 0.063(4) 0.103(4) -0.024(3) -0.006(3) -0.018(4)
C32 0.076(4) 0.054(4) 0.116(4) -0.022(3) -0.001(3) -0.021(3)
C33 0.074(3) 0.048(4) 0.104(4) 0.003(3) -0.009(3) -0.002(3)
C34 0.052(3) 0.047(3) 0.067(3) 0.010(2) -0.015(2) -0.004(3)
C35 0.045(3) 0.061(4) 0.068(3) -0.001(2) -0.011(2) -0.004(3)
C36 0.044(3) 0.056(4) 0.060(3) 0.001(2) -0.018(2) -0.013(3)
C37 0.051(3) 0.051(3) 0.042(2) 0.003(2) -0.023(2) -0.005(3)
C38 0.055(3) 0.063(4) 0.045(2) 0.003(2) -0.005(2) -0.003(3)
C39 0.058(3) 0.060(4) 0.061(3) 0.017(2) -0.011(2) -0.015(3)
O1 0.153(4) 0.049(3) 0.081(3) 0.005(2) -0.001(3) -0.020(3)
O2 0.099(2) 0.050(2) 0.0388(16) 0.0012(14) -0.0090(16) -0.012(2)
O3 0.100(3) 0.050(3) 0.075(2) -0.011(2) -0.004(2) -0.011(2)
O4 0.081(2) 0.046(2) 0.0529(18) -0.0041(14) -0.0220(16) -0.0063(19)

loop_
_atom_type_symbol
_atom_type_description
_atom_type_scat_dispersion_real
_atom_type_scat_dispersion_imag
_atom_type_scat_source
C C 0.0033 0.0016 'International Tables Vol C Tables 4.2.6.8 and 6.1.1.4'
H H 0 0 'International Tables Vol C Tables 4.2.6.8 and 6.1.1.4'
O O 0.0106 0.006 'International Tables Vol C Tables 4.2.6.8 and 6.1.1.4'

loop_
_geom_angle_atom_site_label_1
_geom_angle_atom_site_label_2
_geom_angle_atom_site_label_3
_geom_angle
C2 C1 C6 120.8(4)
C2 C1 O2 116.3(4)
C6 C1 O2 122.9(4)
C1 C2 O1 121.7(4)
C1 C2 C3 119.0(5)
O1 C2 C3 119.4(5)
C2 C3 C4 120.0(5)
C2 C3 H3 120
C4 C3 H3 120
C5 C4 C3 121.5(4)
C5 C4 H4 119.3
C3 C4 H4 119.3
C1 C6 C5 120.6(4)
C1 C6 H6 119.7
C5 C6 H6 119.7
C4 C5 C6 118.1(4)
C4 C5 C7 122.8(5)
C6 C5 C7 119.0(5)
C4 C5 C7' 128.2(16)
C6 C5 C7' 112.7(18)
C14 C13 C12' 118(3)
C14 C13 C12 109.1(8)
C14 C13 H13A 109.9
C12 C13 H13A 109.9
C14 C13 H13B 109.9
C12 C13 H13B 109.9
H13A C13 H13B 108.3
C8 C7 C5 111.2(6)
C8 C7 H7A 109.4
C5 C7 H7A 109.4
C8 C7 H7B 109.4
C5 C7 H7B 109.4
H7A C7 H7B 108
C9 C8 C7 124.7(7)
C9 C8 H8 117.6
C7 C8 H8 117.6
C8 C9 C10 125.0(8)
C8 C9 H9 117.5
C10 C9 H9 117.5
C11 C10 C9 128.5(9)
C11 C10 H10 115.8
C9 C10 H10 115.8
C10 C11 C12 130.3(10)
C10 C11 H11 114.9
C12 C11 H11 114.9
C11 C12 C13 115.3(13)
C11 C12 H12A 108.4
C13 C12 H12A 108.4
C11 C12 H12B 108.4
C13 C12 H12B 108.4
H12A C12 H12B 107.5
C8' C7' C5 107(3)
C8' C7' H7'1 110.2
C5 C7' H7'1 110.2
C8' C7' H7'2 110.2
C5 C7' H7'2 110.2
H7'1 C7' H7'2 108.5
C9' C8' C7' 125(3)
C9' C8' H8' 117.7
C7' C8' H8' 117.7
C10' C9' C8' 127(3)
C10' C9' H9' 116.6
C8' C9' H9' 116.7
C9' C10' C11' 136(3)
C9' C10' H10' 112.2
C11' C10' H10' 112.2
C10' C11' C12' 130(4)
C10' C11' H11' 115.2
C12' C11' H11' 115.2
C11' C12' C13 102(3)
C11' C12' H12C 111.3
C13 C12' H12C 111.3
C11' C12' H12D 111.3
C13 C12' H12D 111.3
H12C C12' H12D 109.2
C19 C14 C15 117.6(5)
C19 C14 C13 120.8(5)
C15 C14 C13 121.3(5)
C16 C15 C14 121.3(5)
C16 C15 H15 119.3
C14 C15 H15 119.3
C17 C16 C15 119.2(4)
C17 C16 H16 120.4
C15 C16 H16 120.4
C16 C17 C18 121.0(5)
C16 C17 O2 119.3(4)
C18 C17 O2 119.4(4)
C17 C18 C19 119.0(5)
C17 C18 H18 120.5
C19 C18 H18 120.5
C18 C19 C14 121.6(4)
C18 C19 H19 119.2
C14 C19 H19 119.2
C26 C21 C22 120.5(4)
C26 C21 O4 122.9(4)
C22 C21 O4 116.6(4)
C23 C22 O3 119.4(5)
C23 C22 C21 118.6(4)
O3 C22 C21 122.0(4)
C22 C23 C24 121.1(5)
C22 C23 H23 119.4
C24 C23 H23 119.4
C25 C24 C23 120.9(4)
C25 C24 H24 119.6
C23 C24 H24 119.6
C24 C25 C26 117.9(4)
C24 C25 C27 124.0(4)
C26 C25 C27 118.1(4)
C21 C26 C25 121.0(4)
C21 C26 H26 119.5
C25 C26 H26 119.5
C28 C27 C25 113.2(3)
C28 C27 H27A 108.9
C25 C27 H27A 108.9
C28 C27 H27B 108.9
C25 C27 H27B 108.9
H27A C27 H27B 107.8
C29 C28 C27 123.9(5)
C29 C28 H28 118
C27 C28 H28 118
C28 C29 C30 122.9(5)
C28 C29 H29 118.5
C30 C29 H29 118.5
C31 C30 C29 126.9(6)
C31 C30 H30 116.5
C29 C30 H30 116.5
C30 C31 C32 129.5(6)
C30 C31 H31 115.2
C32 C31 H31 115.2
C31 C32 C33 113.2(4)
C31 C32 H32A 108.9
C33 C32 H32A 108.9
C31 C32 H32B 108.9
C33 C32 H32B 108.9
H32A C32 H32B 107.8
C34 C33 C32 110.9(4)
C34 C33 H33A 109.5
C32 C33 H33A 109.5
C34 C33 H33B 109.5
C32 C33 H33B 109.5
H33A C33 H33B 108
C39 C34 C35 117.8(4)
C39 C34 C33 120.7(4)
C35 C34 C33 121.2(4)
C36 C35 C34 121.3(5)
C36 C35 H35 119.3
C34 C35 H35 119.3
C35 C36 C37 119.6(4)
C35 C36 H36 120.2
C37 C36 H36 120.2
C36 C37 C38 120.7(4)
C36 C37 O4 119.8(4)
C38 C37 O4 119.1(4)
C37 C38 C39 118.5(4)
C37 C38 H38 120.8
C39 C38 H38 120.8
C38 C39 C34 121.7(4)
C38 C39 H39 119.1
C34 C39 H39 119.1
C2 O1 H1 108(5)
C17 O2 C1 112.4(3)
C22 O3 H3A 104(3)
C21 O4 C37 112.4(3)

loop_
_geom_bond_atom_site_label_1
_geom_bond_atom_site_label_2
_geom_bond_distance
C1 C2 1.368(6)
C1 C6 1.382(6)
C1 O2 1.403(4)
C2 O1 1.375(6)
C2 C3 1.381(6)
C3 C4 1.384(7)
C3 H3 0.93
C4 C5 1.369(7)
C4 H4 0.93
C6 C5 1.387(5)
C6 H6 0.93
C5 C7 1.537(10)
C5 C7' 1.56(3)
C13 C14 1.498(7)
C13 C12' 1.55(3)
C13 C12 1.557(11)
C13 H13A 0.97
C13 H13B 0.97
C7 C8 1.516(11)
C7 H7A 0.97
C7 H7B 0.97
C8 C9 1.347(9)
C8 H8 0.93
C9 C10 1.374(10)
C9 H9 0.93
C10 C11 1.331(10)
C10 H10 0.93
C11 C12 1.47(2)
C11 H11 0.93
C12 H12A 0.97
C12 H12B 0.97
C7' C8' 1.50(3)
C7' H7'1 0.97
C7' H7'2 0.97
C8' C9' 1.36(3)
C8' H8' 0.93
C9' C10' 1.28(3)
C9' H9' 0.93
C10' C11' 1.31(3)
C10' H10' 0.93
C11' C12' 1.47(4)
C11' H11' 0.93
C12' H12C 0.97
C12' H12D 0.97
C14 C19 1.379(7)
C14 C15 1.382(6)
C15 C16 1.378(7)
C15 H15 0.93
C16 C17 1.365(7)
C16 H16 0.93
C17 C18 1.369(5)
C17 O2 1.401(5)
C18 C19 1.375(7)
C18 H18 0.93
C19 H19 0.93
C21 C26 1.378(5)
C21 C22 1.384(6)
C21 O4 1.396(5)
C22 C23 1.362(6)
C22 O3 1.371(5)
C23 C24 1.380(6)
C23 H23 0.93
C24 C25 1.380(7)
C24 H24 0.93
C25 C26 1.385(5)
C25 C27 1.522(6)
C26 H26 0.93
C27 C28 1.482(7)
C27 H27A 0.97
C27 H27B 0.97
C28 C29 1.352(7)
C28 H28 0.93
C29 C30 1.433(8)
C29 H29 0.93
C30 C31 1.351(7)
C30 H30 0.93
C31 C32 1.483(7)
C31 H31 0.93
C32 C33 1.549(6)
C32 H32A 0.97
C32 H32B 0.97
C33 C34 1.499(6)
C33 H33A 0.97
C33 H33B 0.97
C34 C39 1.384(6)
C34 C35 1.385(5)
C35 C36 1.366(6)
C35 H35 0.93
C36 C37 1.376(6)
C36 H36 0.93
C37 C38 1.379(5)
C37 O4 1.397(5)
C38 C39 1.380(6)
C38 H38 0.93
C39 H39 0.93
O1 H1 0.80(2)
O3 H3A 0.831(19)
